data_7041845
loop_
_publ_author_name
'Majumdar, Moumita'
'Saha, Sayantani'
'Dutta, Indranil'
'Sinha, Arup'
'Bera, Jitendra K.'

_publ_section_title
;
 Inter-ligand electronic coupling mediated through a dimetal bridge:
 dependence on metal ions and ancillary ligands.
;
_journal_issue 17
_journal_name_full 'Dalton transactions (Cambridge, England : 2003)'
_journal_page_first 5660
_journal_page_last 5669
_journal_paper_doi 10.1039/c6dt04679g
_journal_volume 46
_journal_year 2017
_chemical_formula_moiety 'C14 H11 B F4 Mo N4 O2'
_chemical_formula_sum 'C14 H11 B F4 Mo N4 O2'
_chemical_formula_weight 450.02
_chemical_name_systematic Compound1
_chemical_properties_physical ', Air-sensitive,Hygroscopic'
_space_group_crystal_system orthorhombic
_space_group_IT_number 60
_space_group_name_Hall '-P 2n 2ab'
_space_group_name_H-M_alt 'P b c n'
_symmetry_space_group_name_Hall '-P 2n 2ab'
_symmetry_space_group_name_H-M 'P b c n'
_atom_sites_solution_hydrogens geom
_audit_creation_method SHELXL-2014/7
_audit_update_record
;
2016-11-23 deposited with the CCDC.
2017-01-26 downloaded from the CCDC.
;
_cell_angle_alpha 90
_cell_angle_beta 90
_cell_angle_gamma 90
_cell_formula_units_Z 8
_cell_length_a 17.981(6)
_cell_length_b 9.755(3)
_cell_length_c 18.506(6)
_cell_measurement_reflns_used 5997
_cell_measurement_temperature 100(2)
_cell_measurement_theta_max 28.40
_cell_measurement_theta_min 2.27
_cell_volume 3246.0(18)
_computing_cell_refinement 'Bruker SAINT'
_computing_data_collection 'Bruker APEX'
_computing_data_reduction 'Bruker SAINT'
_computing_molecular_graphics Diamond
_computing_publication_material ciftab
_computing_structure_refinement 'SHELXL-2014/7 (Sheldrick, 2014)'
_diffrn_ambient_temperature 100(2)
_diffrn_measured_fraction_theta_full 0.996
_diffrn_measured_fraction_theta_max 0.981
_diffrn_measurement_device_type 'Bruker SMART APEX'
_diffrn_measurement_method 'omega scans'
_diffrn_radiation_type MoK\a
_diffrn_radiation_wavelength 0.71073
_diffrn_reflns_av_R_equivalents 0.0720
_diffrn_reflns_av_unetI/netI 0.0577
_diffrn_reflns_Laue_measured_fraction_full 0.996
_diffrn_reflns_Laue_measured_fraction_max 0.981
_diffrn_reflns_limit_h_max 24
_diffrn_reflns_limit_h_min -17
_diffrn_reflns_limit_k_max 12
_diffrn_reflns_limit_k_min -13
_diffrn_reflns_limit_l_max 24
_diffrn_reflns_limit_l_min -24
_diffrn_reflns_number 20168
_diffrn_reflns_point_group_measured_fraction_full 0.996
_diffrn_reflns_point_group_measured_fraction_max 0.981
_diffrn_reflns_theta_full 25.242
_diffrn_reflns_theta_max 28.404
_diffrn_reflns_theta_min 2.265
_exptl_absorpt_coefficient_mu 0.868
_exptl_absorpt_correction_T_max 0.5740
_exptl_absorpt_correction_T_min 0.5281
_exptl_absorpt_correction_type empirical
_exptl_absorpt_process_details SADABS
_exptl_crystal_colour green
_exptl_crystal_density_diffrn 1.842
_exptl_crystal_description block
_exptl_crystal_F_000 1776
_exptl_crystal_recrystallization_method 'Slow diffusion'
_exptl_crystal_size_max 0.230
_exptl_crystal_size_mid 0.220
_exptl_crystal_size_min 0.210
_refine_diff_density_max 1.144
_refine_diff_density_min -0.630
_refine_diff_density_rms 0.123
_refine_ls_extinction_method none
_refine_ls_goodness_of_fit_ref 1.090
_refine_ls_hydrogen_treatment constr
_refine_ls_matrix_type full
_refine_ls_number_parameters 236
_refine_ls_number_reflns 3999
_refine_ls_number_restraints 0
_refine_ls_restrained_S_all 1.090
_refine_ls_R_factor_all 0.1007
_refine_ls_R_factor_gt 0.0642
_refine_ls_shift/su_max 0.000
_refine_ls_shift/su_mean 0.000
_refine_ls_structure_factor_coef Fsqd
_refine_ls_weighting_details 'w=1/[\s^2^(Fo^2^)+(0.0576P)^2^+6.6049P] where P=(Fo^2^+2Fc^2^)/3'
_refine_ls_weighting_scheme calc
_refine_ls_wR_factor_gt 0.1329
_refine_ls_wR_factor_ref 0.1497
_reflns_Friedel_coverage 0.000
_reflns_number_gt 2721
_reflns_number_total 3999
_reflns_threshold_expression 'I > 2\s(I)'
_cod_data_source_file c6dt04679g2.cif
_cod_data_source_block Compound1
_cod_depositor_comments 'Adding full bibliography for 7041845--7041850.cif.'
_cod_original_cell_volume 3246.3(18)
_cod_database_code 7041845
_shelx_shelxl_version_number 2014/7
_shelx_space_group_comment
;
The symmetry employed for this shelxl refinement is uniquely defined
by the following loop, which should always be used as a source of
symmetry information in preference to the above space-group names.
They are only intended as comments.
;
_shelx_estimated_absorpt_t_min 0.825
_shelx_estimated_absorpt_t_max 0.839

loop_
_space_group_symop_operation_xyz
'x, y, z'
'-x+1/2, -y+1/2, z+1/2'
'x+1/2, -y+1/2, -z'
'-x, y, -z+1/2'
'-x, -y, -z'
'x-1/2, y-1/2, -z-1/2'
'-x-1/2, y-1/2, z'
'x, -y, z-1/2'

loop_
_atom_site_label
_atom_site_type_symbol
_atom_site_fract_x
_atom_site_fract_y
_atom_site_fract_z
_atom_site_U_iso_or_equiv
_atom_site_adp_type
_atom_site_occupancy
_atom_site_site_symmetry_order
_atom_site_calc_flag
_atom_site_refinement_flags_posn
_atom_site_refinement_flags_adp
Mo1 Mo 0.04315(2) 0.44147(5) 0.21116(2) 0.03117(16) Uani 1 1 d . .
N2 N -0.0168(2) 0.5964(4) 0.1441(2) 0.0341(10) Uani 1 1 d . .
N3 N 0.1067(3) 0.4761(6) 0.0945(3) 0.0512(13) Uani 1 1 d . .
C7 C -0.0838(3) 0.6455(6) 0.1674(3) 0.0398(13) Uani 1 1 d . .
C10 C 0.0083(3) 0.6411(6) 0.0802(3) 0.0430(13) Uani 1 1 d . .
C11 C 0.0786(4) 0.5791(6) 0.0556(3) 0.0483(15) Uani 1 1 d . .
C6 C -0.1258(4) 0.7407(6) 0.1275(3) 0.0495(15) Uani 1 1 d . .
C9 C -0.0298(4) 0.7356(7) 0.0383(3) 0.0580(18) Uani 1 1 d . .
H9 H -0.0095 0.7652 -0.0064 0.070 Uiso 1 1 calc R U
C8 C -0.0958(5) 0.7855(7) 0.0610(4) 0.063(2) Uani 1 1 d . .
H8 H -0.1219 0.8505 0.0325 0.076 Uiso 1 1 calc R U
C12 C 0.1152(5) 0.6179(9) -0.0073(4) 0.074(2) Uani 1 1 d . .
H12 H 0.0945 0.6899 -0.0354 0.089 Uiso 1 1 calc R U
O1 O 0.1013(2) 0.2871(4) 0.2637(2) 0.0424(9) Uani 1 1 d . .
N1 N -0.1088(2) 0.5948(5) 0.2322(2) 0.0406(11) Uani 1 1 d . .
C1 C 0.0699(3) 0.2334(6) 0.3186(3) 0.0414(13) Uani 1 1 d . .
C13 C 0.2039(4) 0.4612(10) 0.0103(4) 0.077(2) Uani 1 1 d . .
H13 H 0.2488 0.4176 -0.0039 0.093 Uiso 1 1 calc R U
C3 C -0.1741(3) 0.6366(7) 0.2558(4) 0.0546(17) Uani 1 1 d . .
H3 H -0.1923 0.6001 0.3000 0.065 Uiso 1 1 calc R U
C5 C -0.1950(4) 0.7823(7) 0.1551(4) 0.0613(19) Uani 1 1 d . .
H5 H -0.2251 0.8449 0.1288 0.074 Uiso 1 1 calc R U
N4 N 0.1779(4) 0.5589(8) -0.0301(3) 0.086(2) Uani 1 1 d . .
C4 C -0.2181(4) 0.7326(8) 0.2187(4) 0.066(2) Uani 1 1 d . .
H4 H -0.2641 0.7622 0.2387 0.079 Uiso 1 1 calc R U
C14 C 0.1692(4) 0.4174(9) 0.0731(4) 0.067(2) Uani 1 1 d . .
H14 H 0.1903 0.3452 0.1008 0.080 Uiso 1 1 calc R U
O2 O 0.0118(2) 0.2824(4) 0.34577(18) 0.0393(9) Uani 1 1 d . .
C2 C 0.1030(5) 0.1050(7) 0.3498(4) 0.071(2) Uani 1 1 d . .
H2A H 0.0761 0.0797 0.3939 0.107 Uiso 1 1 calc R U
H2B H 0.1555 0.1209 0.3614 0.107 Uiso 1 1 calc R U
H2C H 0.0991 0.0304 0.3145 0.107 Uiso 1 1 calc R U
F3 F 0.3214(4) 0.5452(10) 0.1411(7) 0.262(7) Uani 1 1 d . .
F1 F 0.3334(4) 0.3349(7) 0.1134(4) 0.149(2) Uani 1 1 d . .
F4 F 0.3934(6) 0.4785(11) 0.0573(5) 0.240(5) Uani 1 1 d . .
F2 F 0.4258(4) 0.4342(10) 0.1667(5) 0.192(4) Uani 1 1 d . .
B1 B 0.3671(6) 0.4574(12) 0.1198(7) 0.084(3) Uani 1 1 d . .

loop_
_atom_site_aniso_label
_atom_site_aniso_U_11
_atom_site_aniso_U_22
_atom_site_aniso_U_33
_atom_site_aniso_U_23
_atom_site_aniso_U_13
_atom_site_aniso_U_12
Mo1 0.0260(2) 0.0398(3) 0.0278(2) 0.00133(19) 0.00006(17) -0.0006(2)
N2 0.037(2) 0.036(2) 0.029(2) 0.0010(17) -0.0080(18) -0.0075(19)
N3 0.041(3) 0.072(4) 0.041(3) 0.006(3) 0.007(2) -0.006(3)
C7 0.043(3) 0.040(3) 0.036(3) -0.006(2) -0.015(2) -0.006(3)
C10 0.050(3) 0.044(3) 0.035(3) 0.003(2) -0.009(3) -0.016(3)
C11 0.054(4) 0.058(4) 0.032(3) 0.004(3) -0.002(3) -0.023(3)
C6 0.060(4) 0.038(3) 0.051(3) -0.001(3) -0.025(3) 0.004(3)
C9 0.077(5) 0.055(4) 0.043(3) 0.015(3) -0.014(3) -0.013(4)
C8 0.088(6) 0.043(4) 0.059(4) 0.010(3) -0.033(4) -0.002(4)
C12 0.086(6) 0.094(6) 0.042(4) 0.016(4) 0.006(4) -0.018(5)
O1 0.033(2) 0.051(2) 0.043(2) 0.0045(18) -0.0009(16) 0.0118(18)
N1 0.031(2) 0.047(3) 0.044(3) -0.006(2) -0.008(2) 0.006(2)
C1 0.043(3) 0.041(3) 0.040(3) -0.001(2) -0.007(3) 0.005(3)
C13 0.058(5) 0.123(7) 0.050(4) -0.006(5) 0.011(4) -0.010(5)
C3 0.034(3) 0.072(5) 0.057(4) -0.008(3) -0.006(3) 0.012(3)
C5 0.054(4) 0.050(4) 0.080(5) -0.006(3) -0.032(4) 0.017(3)
N4 0.076(5) 0.127(6) 0.054(4) 0.004(4) 0.025(3) -0.026(5)
C4 0.043(4) 0.079(5) 0.075(5) -0.011(4) -0.014(3) 0.028(4)
C14 0.047(4) 0.106(6) 0.047(4) -0.004(4) 0.013(3) -0.004(4)
O2 0.042(2) 0.042(2) 0.0341(19) 0.0051(16) 0.0002(16) 0.0066(18)
C2 0.084(6) 0.061(4) 0.068(5) 0.017(4) 0.001(4) 0.022(4)
F3 0.112(6) 0.249(10) 0.424(16) -0.241(11) -0.062(8) 0.067(6)
F1 0.136(5) 0.122(5) 0.191(7) 0.008(5) -0.020(5) 0.006(5)
F4 0.237(11) 0.294(11) 0.191(8) 0.151(8) 0.077(8) 0.053(9)
F2 0.110(5) 0.280(12) 0.186(8) -0.030(7) -0.048(6) 0.011(6)
B1 0.068(6) 0.078(7) 0.107(9) -0.001(6) 0.005(6) 0.004(6)

loop_
_atom_type_symbol
_atom_type_description
_atom_type_scat_dispersion_real
_atom_type_scat_dispersion_imag
_atom_type_scat_source
C C 0.0033 0.0016 'International Tables Vol C Tables 4.2.6.8 and 6.1.1.4'
H H 0.0000 0.0000 'International Tables Vol C Tables 4.2.6.8 and 6.1.1.4'
N N 0.0061 0.0033 'International Tables Vol C Tables 4.2.6.8 and 6.1.1.4'
O O 0.0106 0.0060 'International Tables Vol C Tables 4.2.6.8 and 6.1.1.4'
Mo Mo -1.6832 0.6857 'International Tables Vol C Tables 4.2.6.8 and 6.1.1.4'
B B 0.0013 0.0007 'International Tables Vol C Tables 4.2.6.8 and 6.1.1.4'
F F 0.0171 0.0103 'International Tables Vol C Tables 4.2.6.8 and 6.1.1.4'

loop_
_geom_angle_atom_site_label_1
_geom_angle_atom_site_label_2
_geom_angle_atom_site_label_3
_geom_angle
_geom_angle_site_symmetry_1
_geom_angle_site_symmetry_3
O1 Mo1 Mo1 92.92(10) . 4
O1 Mo1 O2 86.37(15) . 4
Mo1 Mo1 O2 89.77(10) 4 4
O1 Mo1 N1 89.97(16) . 4
Mo1 Mo1 N1 94.04(13) 4 4
O2 Mo1 N1 174.85(16) 4 4
O1 Mo1 N2 174.16(15) . .
Mo1 Mo1 N2 91.35(12) 4 .
O2 Mo1 N2 89.66(15) 4 .
N1 Mo1 N2 93.70(16) 4 .
O1 Mo1 N3 106.04(16) . .
Mo1 Mo1 N3 159.23(12) 4 .
O2 Mo1 N3 83.18(16) 4 .
N1 Mo1 N3 94.37(17) 4 .
N2 Mo1 N3 69.18(17) . .
C10 N2 C7 117.5(5) . .
C10 N2 Mo1 123.2(4) . .
C7 N2 Mo1 119.2(3) . .
C14 N3 C11 119.1(6) . .
C14 N3 Mo1 126.6(5) . .
C11 N3 Mo1 113.6(4) . .
N2 C7 N1 116.0(5) . .
N2 C7 C6 122.7(5) . .
N1 C7 C6 121.4(6) . .
N2 C10 C9 122.9(6) . .
N2 C10 C11 115.4(5) . .
C9 C10 C11 121.6(6) . .
N3 C11 C12 118.5(7) . .
N3 C11 C10 117.8(5) . .
C12 C11 C10 123.6(6) . .
C5 C6 C7 118.4(6) . .
C5 C6 C8 124.4(6) . .
C7 C6 C8 117.2(6) . .
C8 C9 C10 120.0(6) . .
C9 C8 C6 119.7(6) . .
N4 C12 C11 123.2(7) . .
C1 O1 Mo1 116.7(3) . .
C3 N1 C7 118.1(5) . .
C3 N1 Mo1 122.4(4) . 4
C7 N1 Mo1 119.4(4) . 4
O2 C1 O1 122.1(5) . .
O2 C1 C2 119.6(6) . .
O1 C1 C2 118.3(5) . .
N4 C13 C14 123.2(8) . .
N1 C3 C4 123.1(6) . .
C4 C5 C6 119.3(6) . .
C13 N4 C12 116.0(6) . .
C5 C4 C3 119.7(6) . .
N3 C14 C13 119.9(8) . .
C1 O2 Mo1 117.9(3) . 4
F3 B1 F4 114.9(12) . .
F3 B1 F1 109.8(10) . .
F4 B1 F1 103.5(11) . .
F3 B1 F2 114.5(11) . .
F4 B1 F2 108.3(11) . .
F1 B1 F2 104.7(9) . .

loop_
_geom_bond_atom_site_label_1
_geom_bond_atom_site_label_2
_geom_bond_distance
_geom_bond_site_symmetry_2
Mo1 O1 2.075(4) .
Mo1 Mo1 2.1155(9) 4
Mo1 O2 2.119(4) 4
Mo1 N1 2.174(4) 4
Mo1 N2 2.233(4) .
Mo1 N3 2.466(5) .
N2 C10 1.339(6) .
N2 C7 1.366(7) .
N3 C14 1.321(8) .
N3 C11 1.335(8) .
C7 N1 1.373(7) .
C7 C6 1.406(7) .
C10 C9 1.386(8) .
C10 C11 1.474(9) .
C11 C12 1.389(8) .
C6 C5 1.405(9) .
C6 C8 1.412(9) .
C9 C8 1.349(10) .
C12 N4 1.335(10) .
O1 C1 1.275(7) .
N1 C3 1.318(7) .
N1 Mo1 2.174(4) 4
C1 O2 1.255(6) .
C1 C2 1.503(8) .
C13 N4 1.298(10) .
C13 C14 1.388(10) .
C3 C4 1.406(9) .
C5 C4 1.340(10) .
O2 Mo1 2.119(4) 4
F3 B1 1.251(12) .
F1 B1 1.345(12) .
F4 B1 1.266(13) .
F2 B1 1.386(13) .
